data_2225575
loop_
_publ_author_name
'Khan, Islam Ullah'
'Akkurt, Mehmet'
'Anwar, Faiza'
'Sharif, Shahzad'

_publ_section_title
;
 <i>N</i>-[4-(<i>N</i>-Cyclohexylsulfamoyl)phenyl]acetamide
;
_journal_coeditor_code HB5359
_journal_issue 4
_journal_name_full 'Acta Crystallographica Section E'
_journal_page_first o868
_journal_page_last o869
_journal_paper_doi 10.1107/S160053681000961X
_journal_volume 66
_journal_year 2010
_chemical_formula_iupac 'C14 H20 N2 O3 S'
_chemical_formula_moiety 'C14 H20 N2 O3 S'
_chemical_formula_sum 'C14 H20 N2 O3 S'
_chemical_formula_weight 296.39
_chemical_name_systematic
;
<i>N</i>-[4-(<i>N</i>-Cyclohexylsulfamoyl)phenyl]acetamide
;
_space_group_IT_number 14
_symmetry_cell_setting monoclinic
_symmetry_space_group_name_Hall '-P 2ybc'
_symmetry_space_group_name_H-M 'P 1 21/c 1'
_atom_sites_solution_hydrogens geom
_atom_sites_solution_primary direct
_atom_sites_solution_secondary difmap
_cell_angle_alpha 90
_cell_angle_beta 102.387(7)
_cell_angle_gamma 90
_cell_formula_units_Z 4
_cell_length_a 14.6929(19)
_cell_length_b 13.3486(19)
_cell_length_c 7.9769(12)
_cell_measurement_reflns_used 1027
_cell_measurement_temperature 296(2)
_cell_measurement_theta_max 18.68
_cell_measurement_theta_min 3.03
_cell_volume 1528.1(4)
_computing_cell_refinement 'SAINT (Bruker, 2007)'
_computing_data_collection 'APEX2 (Bruker, 2007)'
_computing_data_reduction 'SAINT (Bruker, 2007)'
_computing_molecular_graphics 'ORTEP-3 for Windows (Farrugia, 1997)'
_computing_publication_material 'WinGX (Farrugia, 1999) and PLATON (Spek, 2009)'
_computing_structure_refinement 'SHELXL97 (Sheldrick, 2008)'
_computing_structure_solution 'SIR97 (Altomare <i>et al.</i>,  1999)'
_diffrn_ambient_temperature 296(2)
_diffrn_measured_fraction_theta_full 0.981
_diffrn_measured_fraction_theta_max 0.981
_diffrn_measurement_device_type 'Bruker APEXII CCD'
_diffrn_measurement_method '\f and \w scans'
_diffrn_radiation_monochromator graphite
_diffrn_radiation_source 'sealed tube'
_diffrn_radiation_type MoK\a
_diffrn_radiation_wavelength 0.71073
_diffrn_reflns_av_R_equivalents 0.1096
_diffrn_reflns_av_sigmaI/netI 0.1470
_diffrn_reflns_limit_h_max 16
_diffrn_reflns_limit_h_min -19
_diffrn_reflns_limit_k_max 16
_diffrn_reflns_limit_k_min -17
_diffrn_reflns_limit_l_max 9
_diffrn_reflns_limit_l_min -10
_diffrn_reflns_number 11442
_diffrn_reflns_reduction_process
;
;
_diffrn_reflns_theta_full 28.00
_diffrn_reflns_theta_max 28.00
_diffrn_reflns_theta_min 1.42
_diffrn_standards_number 0
_exptl_absorpt_coefficient_mu 0.220
_exptl_absorpt_correction_type none
_exptl_crystal_colour Colourless
_exptl_crystal_density_diffrn 1.288
_exptl_crystal_density_method 'Not Measured'
_exptl_crystal_description Needle
_exptl_crystal_F_000 632
_exptl_crystal_size_max 0.32
_exptl_crystal_size_mid 0.09
_exptl_crystal_size_min 0.06
_refine_diff_density_max 0.296
_refine_diff_density_min -0.382
_refine_ls_extinction_method none
_refine_ls_goodness_of_fit_ref 0.938
_refine_ls_hydrogen_treatment constr
_refine_ls_matrix_type full
_refine_ls_number_parameters 182
_refine_ls_number_reflns 3628
_refine_ls_number_restraints 0
_refine_ls_restrained_S_all 0.938
_refine_ls_R_factor_all 0.2006
_refine_ls_R_factor_gt 0.0617
_refine_ls_shift/su_max 0.000
_refine_ls_shift/su_mean 0.000
_refine_ls_structure_factor_coef Fsqd
_refine_ls_weighting_details 'calc w=1/[\s^2^(Fo^2^)+(0.0926P)^2^] where P=(Fo^2^+2Fc^2^)/3'
_refine_ls_weighting_scheme calc
_refine_ls_wR_factor_gt 0.1364
_refine_ls_wR_factor_ref 0.2182
_reflns_number_gt 1358
_reflns_number_total 3628
_reflns_threshold_expression I>2\s(I)
_cod_data_source_file hb5359.cif
_cod_data_source_block I
_cod_original_sg_symbol_H-M 'P 21/c'
_cod_database_code 2225575
_cod_database_fobs_code 2225575

loop_
_symmetry_equiv_pos_site_id
_symmetry_equiv_pos_as_xyz
1 x,y,z
2 -x,1/2+y,1/2-z
3 -x,-y,-z
4 x,1/2-y,1/2+z

loop_
_atom_site_aniso_label
_atom_site_aniso_U_11
_atom_site_aniso_U_22
_atom_site_aniso_U_33
_atom_site_aniso_U_12
_atom_site_aniso_U_13
_atom_site_aniso_U_23
S1 0.0707(8) 0.0406(6) 0.0528(8) -0.0034(6) 0.0085(6) 0.0005(6)
O1 0.083(2) 0.0502(16) 0.065(2) 0.0036(15) 0.0264(17) -0.0055(15)
O2 0.089(2) 0.0530(17) 0.060(2) -0.0026(16) 0.0121(17) 0.0160(16)
O3 0.111(3) 0.0498(19) 0.088(3) 0.0200(18) 0.040(2) -0.0019(18)
N1 0.077(2) 0.0364(18) 0.064(3) -0.0082(17) -0.003(2) -0.0040(18)
N2 0.064(2) 0.0383(18) 0.051(2) -0.0023(18) 0.0095(18) -0.0030(16)
C1 0.078(4) 0.114(5) 0.089(5) -0.001(3) -0.013(3) 0.001(4)
C2 0.059(3) 0.135(5) 0.104(6) 0.014(3) 0.009(3) -0.004(4)
C3 0.064(3) 0.103(4) 0.068(4) -0.003(3) 0.017(3) -0.006(3)
C4 0.056(3) 0.040(2) 0.062(3) -0.002(2) 0.006(2) -0.002(2)
C5 0.083(3) 0.070(3) 0.069(4) 0.005(3) 0.022(3) -0.003(3)
C6 0.102(4) 0.095(4) 0.055(4) 0.015(3) 0.012(3) 0.005(3)
C7 0.062(3) 0.040(2) 0.033(3) 0.001(2) -0.002(2) -0.0018(18)
C8 0.079(3) 0.030(2) 0.065(3) 0.000(2) 0.012(3) -0.002(2)
C9 0.071(3) 0.038(2) 0.060(3) 0.006(2) 0.021(2) 0.001(2)
C10 0.058(2) 0.038(2) 0.029(2) 0.002(2) -0.0040(19) -0.0041(18)
C11 0.068(3) 0.031(2) 0.043(3) 0.000(2) 0.002(2) -0.0018(19)
C12 0.063(3) 0.036(2) 0.044(3) 0.003(2) 0.007(2) -0.0042(18)
C13 0.071(3) 0.051(3) 0.036(3) 0.007(2) 0.007(2) 0.001(2)
C14 0.077(3) 0.079(3) 0.081(4) -0.001(3) 0.028(3) -0.002(3)

loop_
_atom_site_type_symbol
_atom_site_label
_atom_site_fract_x
_atom_site_fract_y
_atom_site_fract_z
_atom_site_U_iso_or_equiv
_atom_site_thermal_displace_type
_atom_site_calc_flag
_atom_site_refinement_flags
_atom_site_occupancy
S S1 0.68133(8) 0.41022(7) 0.21719(15) 0.0554(4) Uani . . 1.000
O O1 0.7323(2) 0.3332(2) 0.1552(4) 0.0645(11) Uani . . 1.000
O O2 0.6417(2) 0.4904(2) 0.1059(4) 0.0679(11) Uani . . 1.000
O O3 0.2838(2) 0.3369(2) 0.5231(4) 0.0801(15) Uani . . 1.000
N N1 0.7470(2) 0.4618(2) 0.3789(5) 0.0619(13) Uani . . 1.000
N N2 0.3647(2) 0.2116(2) 0.4351(4) 0.0515(11) Uani . . 1.000
C C1 0.9600(4) 0.3914(5) 0.8177(8) 0.098(3) Uani . . 1.000
C C2 0.9654(3) 0.3437(5) 0.6484(8) 0.101(3) Uani . . 1.000
C C3 0.9037(3) 0.3989(4) 0.4997(7) 0.078(2) Uani . . 1.000
C C4 0.8045(3) 0.4037(3) 0.5194(6) 0.0537(16) Uani . . 1.000
C C5 0.7987(3) 0.4482(4) 0.6899(6) 0.0732(19) Uani . . 1.000
C C6 0.8608(4) 0.3946(4) 0.8377(7) 0.085(2) Uani . . 1.000
C C7 0.5888(3) 0.3520(3) 0.2880(5) 0.0468(16) Uani . . 1.000
C C8 0.5176(3) 0.4092(3) 0.3263(6) 0.0585(16) Uani . . 1.000
C C9 0.4436(3) 0.3657(3) 0.3762(6) 0.0553(16) Uani . . 1.000
C C10 0.4389(3) 0.2626(3) 0.3903(5) 0.0437(12) Uani . . 1.000
C C11 0.5109(3) 0.2061(3) 0.3535(5) 0.0488(16) Uani . . 1.000
C C12 0.5852(3) 0.2493(3) 0.3041(5) 0.0483(16) Uani . . 1.000
C C13 0.2927(3) 0.2488(3) 0.4952(5) 0.0533(17) Uani . . 1.000
C C14 0.2223(3) 0.1742(4) 0.5213(7) 0.0773(19) Uani . . 1.000
H H1 0.74890 0.52610 0.38430 0.0750 Uiso calc R 1.000
H H1A 0.99740 0.35330 0.91120 0.1180 Uiso calc R 1.000
H H1B 0.98490 0.45900 0.82250 0.1180 Uiso calc R 1.000
H H2 0.36500 0.14760 0.42250 0.0620 Uiso calc R 1.000
H H2A 0.94580 0.27430 0.64800 0.1210 Uiso calc R 1.000
H H2B 1.02940 0.34490 0.63450 0.1210 Uiso calc R 1.000
H H3A 0.92720 0.46630 0.49340 0.0940 Uiso calc R 1.000
H H3B 0.90600 0.36490 0.39320 0.0940 Uiso calc R 1.000
H H4 0.77990 0.33530 0.51440 0.0650 Uiso calc R 1.000
H H5A 0.73470 0.44490 0.70360 0.0870 Uiso calc R 1.000
H H5B 0.81650 0.51820 0.69190 0.0870 Uiso calc R 1.000
H H6A 0.85800 0.42850 0.94400 0.1010 Uiso calc R 1.000
H H6B 0.83830 0.32670 0.84440 0.1010 Uiso calc R 1.000
H H8 0.52010 0.47860 0.31800 0.0700 Uiso calc R 1.000
H H9 0.39620 0.40550 0.40070 0.0660 Uiso calc R 1.000
H H11 0.50880 0.13670 0.36270 0.0580 Uiso calc R 1.000
H H12 0.63320 0.20960 0.28140 0.0580 Uiso calc R 1.000
H H14A 0.17610 0.20640 0.57140 0.1160 Uiso calc R 1.000
H H14B 0.25220 0.12230 0.59670 0.1160 Uiso calc R 1.000
H H14C 0.19300 0.14550 0.41280 0.1160 Uiso calc R 1.000

loop_
_atom_type_symbol
_atom_type_description
_atom_type_scat_dispersion_real
_atom_type_scat_dispersion_imag
_atom_type_scat_source
S S 0.1246 0.1234 'International Tables Vol C Tables 4.2.6.8 and 6.1.1.4'
O O 0.0106 0.0060 'International Tables Vol C Tables 4.2.6.8 and 6.1.1.4'
N N 0.0061 0.0033 'International Tables Vol C Tables 4.2.6.8 and 6.1.1.4'
H H 0.0000 0.0000 'International Tables Vol C Tables 4.2.6.8 and 6.1.1.4'
C C 0.0033 0.0016 'International Tables Vol C Tables 4.2.6.8 and 6.1.1.4'

loop_
_geom_angle_atom_site_label_1
_geom_angle_atom_site_label_2
_geom_angle_atom_site_label_3
_geom_angle_site_symmetry_1
_geom_angle_site_symmetry_2
_geom_angle_site_symmetry_3
_geom_angle
_geom_angle_publ_flag
O1 S1 O2 . . . 119.96(19) no
O1 S1 N1 . . . 108.76(18) no
O1 S1 C7 . . . 107.04(18) no
O2 S1 N1 . . . 105.91(17) no
O2 S1 C7 . . . 106.83(19) no
N1 S1 C7 . . . 107.84(19) no
S1 N1 C4 . . . 122.6(2) no
C10 N2 C13 . . . 128.9(3) no
C4 N1 H1 . . . 119.00 no
S1 N1 H1 . . . 119.00 no
C10 N2 H2 . . . 116.00 no
C13 N2 H2 . . . 116.00 no
C2 C1 C6 . . . 110.2(5) no
C1 C2 C3 . . . 110.9(5) no
C2 C3 C4 . . . 111.7(4) no
N1 C4 C5 . . . 110.3(4) no
C3 C4 C5 . . . 110.9(4) no
N1 C4 C3 . . . 110.8(4) no
C4 C5 C6 . . . 112.2(4) no
C1 C6 C5 . . . 111.7(5) no
C8 C7 C12 . . . 118.9(4) no
S1 C7 C8 . . . 120.0(3) no
S1 C7 C12 . . . 121.1(3) no
C7 C8 C9 . . . 121.2(4) no
C8 C9 C10 . . . 120.2(4) no
N2 C10 C9 . . . 124.2(4) no
N2 C10 C11 . . . 117.7(3) no
C9 C10 C11 . . . 118.2(4) no
C10 C11 C12 . . . 121.8(4) no
C7 C12 C11 . . . 119.7(4) no
O3 C13 C14 . . . 121.4(4) no
N2 C13 C14 . . . 115.3(4) no
O3 C13 N2 . . . 123.3(4) no
C2 C1 H1A . . . 110.00 no
C2 C1 H1B . . . 110.00 no
C6 C1 H1A . . . 110.00 no
C6 C1 H1B . . . 110.00 no
H1A C1 H1B . . . 108.00 no
C1 C2 H2A . . . 109.00 no
C1 C2 H2B . . . 109.00 no
C3 C2 H2A . . . 109.00 no
C3 C2 H2B . . . 109.00 no
H2A C2 H2B . . . 108.00 no
C2 C3 H3A . . . 109.00 no
C2 C3 H3B . . . 109.00 no
C4 C3 H3A . . . 109.00 no
C4 C3 H3B . . . 109.00 no
H3A C3 H3B . . . 108.00 no
N1 C4 H4 . . . 108.00 no
C3 C4 H4 . . . 108.00 no
C5 C4 H4 . . . 108.00 no
C4 C5 H5A . . . 109.00 no
C4 C5 H5B . . . 109.00 no
C6 C5 H5A . . . 109.00 no
C6 C5 H5B . . . 109.00 no
H5A C5 H5B . . . 108.00 no
C1 C6 H6A . . . 109.00 no
C1 C6 H6B . . . 109.00 no
C5 C6 H6A . . . 109.00 no
C5 C6 H6B . . . 109.00 no
H6A C6 H6B . . . 108.00 no
C7 C8 H8 . . . 119.00 no
C9 C8 H8 . . . 119.00 no
C8 C9 H9 . . . 120.00 no
C10 C9 H9 . . . 120.00 no
C10 C11 H11 . . . 119.00 no
C12 C11 H11 . . . 119.00 no
C7 C12 H12 . . . 120.00 no
C11 C12 H12 . . . 120.00 no
C13 C14 H14A . . . 110.00 no
C13 C14 H14B . . . 109.00 no
C13 C14 H14C . . . 109.00 no
H14A C14 H14B . . . 109.00 no
H14A C14 H14C . . . 109.00 no
H14B C14 H14C . . . 109.00 no

loop_
_geom_bond_atom_site_label_1
_geom_bond_atom_site_label_2
_geom_bond_site_symmetry_1
_geom_bond_site_symmetry_2
_geom_bond_distance
_geom_bond_publ_flag
S1 O1 . . 1.422(3) no
S1 O2 . . 1.432(3) no
S1 N1 . . 1.592(4) no
S1 C7 . . 1.761(4) no
O3 C13 . . 1.209(5) no
N1 C4 . . 1.471(6) no
N2 C10 . . 1.395(5) no
N2 C13 . . 1.347(5) no
N1 H1 . . 0.8600 no
N2 H2 . . 0.8600 no
C1 C6 . . 1.501(9) no
C1 C2 . . 1.511(9) no
C2 C3 . . 1.520(8) no
C3 C4 . . 1.501(6) no
C4 C5 . . 1.503(7) no
C5 C6 . . 1.508(7) no
C7 C12 . . 1.379(6) no
C7 C8 . . 1.381(6) no
C8 C9 . . 1.365(6) no
C9 C10 . . 1.384(6) no
C10 C11 . . 1.381(6) no
C11 C12 . . 1.365(6) no
C13 C14 . . 1.482(7) no
C1 H1A . . 0.9700 no
C1 H1B . . 0.9700 no
C2 H2A . . 0.9700 no
C2 H2B . . 0.9700 no
C3 H3A . . 0.9700 no
C3 H3B . . 0.9700 no
C4 H4 . . 0.9800 no
C5 H5A . . 0.9700 no
C5 H5B . . 0.9700 no
C6 H6A . . 0.9700 no
C6 H6B . . 0.9700 no
C8 H8 . . 0.9300 no
C9 H9 . . 0.9300 no
C11 H11 . . 0.9300 no
C12 H12 . . 0.9300 no
C14 H14A . . 0.9600 no
C14 H14B . . 0.9600 no
C14 H14C . . 0.9600 no

loop_
_geom_hbond_atom_site_label_D
_geom_hbond_atom_site_label_H
_geom_hbond_atom_site_label_A
_geom_hbond_site_symmetry_A
_geom_hbond_distance_DH
_geom_hbond_distance_HA
_geom_hbond_distance_DA
_geom_hbond_angle_DHA
_geom_hbond_publ_flag
N1 H1 O3 3_666 0.86 2.07 2.862(4) 153 yes
N2 H2 O2 2_645 0.86 2.11 2.970(4) 177 yes
C9 H9 O3 . 0.93 2.28 2.866(5) 120 yes

loop_
_geom_torsion_atom_site_label_1
_geom_torsion_atom_site_label_2
_geom_torsion_atom_site_label_3
_geom_torsion_atom_site_label_4
_geom_torsion_site_symmetry_1
_geom_torsion_site_symmetry_2
_geom_torsion_site_symmetry_3
_geom_torsion_site_symmetry_4
_geom_torsion
_geom_torsion_publ_flag
O1 S1 N1 C4 . . . . -46.6(4) no
O2 S1 N1 C4 . . . . -176.8(3) no
C7 S1 N1 C4 . . . . 69.2(4) no
O1 S1 C7 C8 . . . . -168.3(3) no
O1 S1 C7 C12 . . . . 10.9(4) no
O2 S1 C7 C8 . . . . -38.6(4) no
O2 S1 C7 C12 . . . . 140.5(3) no
N1 S1 C7 C8 . . . . 74.8(4) no
N1 S1 C7 C12 . . . . -106.0(3) no
S1 N1 C4 C3 . . . . 100.2(4) no
S1 N1 C4 C5 . . . . -136.7(3) no
C13 N2 C10 C9 . . . . -10.3(6) no
C13 N2 C10 C11 . . . . 171.5(4) no
C10 N2 C13 O3 . . . . -1.7(7) no
C10 N2 C13 C14 . . . . 176.7(4) no
C6 C1 C2 C3 . . . . 56.5(6) no
C2 C1 C6 C5 . . . . -56.0(6) no
C1 C2 C3 C4 . . . . -56.3(6) no
C2 C3 C4 N1 . . . . 177.1(4) no
C2 C3 C4 C5 . . . . 54.4(6) no
N1 C4 C5 C6 . . . . -176.8(4) no
C3 C4 C5 C6 . . . . -53.8(5) no
C4 C5 C6 C1 . . . . 55.2(6) no
S1 C7 C8 C9 . . . . 177.9(4) no
C12 C7 C8 C9 . . . . -1.3(7) no
S1 C7 C12 C11 . . . . -177.7(3) no
C8 C7 C12 C11 . . . . 1.5(6) no
C7 C8 C9 C10 . . . . 0.4(7) no
C8 C9 C10 N2 . . . . -177.9(4) no
C8 C9 C10 C11 . . . . 0.3(6) no
N2 C10 C11 C12 . . . . 178.3(4) no
C9 C10 C11 C12 . . . . -0.1(6) no
C10 C11 C12 C7 . . . . -0.8(6) no

loop_
_cod_related_entry_id
_cod_related_entry_database
_cod_related_entry_code
1 ChemSpider 195999
